data_4119062
loop_
_publ_author_name
'Kannewurf, C.R.'
'Kanatzidis, M.G.'
'Guo, H.-Y.'
'Zhang, X.'
'Hogan, T.'
'Li, J.'
'Lee, S.'
'Foran, B.'

_publ_section_title
;
 Distorted square nets of tellurium in the novel quaternary polytelluride
 K0.33 Ba0.67 Ag Te2
;
_journal_name_full 'Journal of the American Chemical Society'
_journal_page_first 10513
_journal_page_last 10520
_journal_paper_doi 10.1021/ja00147a012
_journal_volume 117
_journal_year 1995
_chemical_formula_sum 'Ag Ba0.67 K0.33 Te2'
_chemical_name_systematic 'K0.33 Ba0.67 Ag Te2'
_space_group_IT_number 139
_symmetry_space_group_name_Hall '-I 4 2'
_symmetry_space_group_name_H-M 'I 4/m m m'
_cell_angle_alpha 90
_cell_angle_beta 90
_cell_angle_gamma 90
_cell_formula_units_Z 4
_cell_length_a 4.624
_cell_length_b 4.624
_cell_length_c 23.326
_cell_volume 498.742
_citation_journal_id_ASTM JACSAT
_cod_data_source_file silver1-2_64.cif
_cod_data_source_block Ag1Ba0.67K0.33Te2
_cod_original_formula_sum 'Ag1 Ba0.67 K0.33 Te2'
_cod_database_code 4119062

loop_
_symmetry_equiv_pos_as_xyz
x,y,z
-y,x,z
-x,-y,z
y,-x,z
x,-y,-z
y,x,-z
-x,y,-z
-y,-x,-z
-x,-y,-z
y,-x,-z
x,y,-z
-y,x,-z
-x,y,z
-y,-x,z
x,-y,z
y,x,z
x+1/2,y+1/2,z+1/2
-y+1/2,x+1/2,z+1/2
-x+1/2,-y+1/2,z+1/2
y+1/2,-x+1/2,z+1/2
x+1/2,-y+1/2,-z+1/2
y+1/2,x+1/2,-z+1/2
-x+1/2,y+1/2,-z+1/2
-y+1/2,-x+1/2,-z+1/2
-x+1/2,-y+1/2,-z+1/2
y+1/2,-x+1/2,-z+1/2
x+1/2,y+1/2,-z+1/2
-y+1/2,x+1/2,-z+1/2
-x+1/2,y+1/2,z+1/2
-y+1/2,-x+1/2,z+1/2
x+1/2,-y+1/2,z+1/2
y+1/2,x+1/2,z+1/2

loop_
_atom_site_label
_atom_site_type_symbol
_atom_site_fract_x
_atom_site_fract_y
_atom_site_fract_z
_atom_site_occupancy
_atom_site_U_iso_or_equiv
Ba1 Ba+2 0 0 0.118 0.67 0.0
Ag1 Ag+1 0.5 0 0.25 1 0.0
K1 K+1 0 0 0.118 0.33 0.0
Te2 Te-1 0.5 0 0 1 0.0
Te1 Te-1 0.5 0.5 0.1746 1 0.0
